data_7000885
loop_
_publ_author_name
'Bai, Zheng-Shuai'
'Xu, Jing'
'Okamura, Taka-aki'
'Chen, Man-Sheng'
'Sun, Wei-Yin'
'Ueyama, Norikazu'

_publ_section_title
;
 Novel dense organic--lanthanide hybrid architectures: syntheses,
 structures and magnetic properties
;
_journal_issue 14
_journal_name_full 'Dalton Transactions'
_journal_page_first 2528
_journal_page_last 2539
_journal_paper_doi 10.1039/b816205k
_journal_year 2009
_chemical_formula_moiety 'C42 H28 Ho4 N6 O32 '
_chemical_formula_sum 'C42 H28 Ho4 N6 O32'
_chemical_formula_weight 1788.42
_chemical_name_common (Ho4(BPTCA)3(OH2)8)
_chemical_name_systematic
;
[Ho4(BPTCA)3(OH2)8]
;
_space_group_IT_number 15
_symmetry_cell_setting monoclinic
_symmetry_Int_Tables_number 15
_symmetry_space_group_name_Hall '-C 2yc'
_symmetry_space_group_name_H-M 'C 1 2/c 1'
_atom_sites_solution_hydrogens geom
_atom_sites_solution_primary direct
_atom_sites_solution_secondary difmap
_audit_creation_date 'Sun Aug 19 14:03:30 2007'
_audit_creation_method SHELXL-97
_cell_angle_alpha 90.00
_cell_angle_beta 105.283(10)
_cell_angle_gamma 90.00
_cell_formula_units_Z 4
_cell_length_a 12.126(2)
_cell_length_b 22.270(5)
_cell_length_c 21.568(5)
_cell_measurement_reflns_used 12352
_cell_measurement_temperature 200
_cell_measurement_theta_max 27.6
_cell_measurement_theta_min 3.1
_cell_volume 5618(2)
_computing_structure_refinement 'SHELXL-97 (Sheldrick, 1997)'
_computing_structure_solution 'SHELXS-97 (Sheldrick, 1997)'
_diffrn_ambient_temperature 200
_diffrn_detector_area_resol_mean 10.00
_diffrn_measured_fraction_theta_full 0.998
_diffrn_measured_fraction_theta_max 0.998
_diffrn_measurement_device_type 'Rigaku RAXIS-RAPID Imaging Plate'
_diffrn_measurement_method \w
_diffrn_radiation_monochromator graphite
_diffrn_radiation_source 'fine-focus sealed tube'
_diffrn_radiation_type MoK\a
_diffrn_radiation_wavelength 0.71075
_diffrn_reflns_av_R_equivalents 0.0699
_diffrn_reflns_av_sigmaI/netI 0.0508
_diffrn_reflns_limit_h_max 13
_diffrn_reflns_limit_h_min -14
_diffrn_reflns_limit_k_max 26
_diffrn_reflns_limit_k_min -26
_diffrn_reflns_limit_l_max 25
_diffrn_reflns_limit_l_min -25
_diffrn_reflns_number 21062
_diffrn_reflns_theta_full 25.00
_diffrn_reflns_theta_max 25.00
_diffrn_reflns_theta_min 3.08
_exptl_absorpt_coefficient_mu 5.671
_exptl_absorpt_correction_T_max 0.893
_exptl_absorpt_correction_T_min 0.446
_exptl_absorpt_correction_type multi-scan
_exptl_absorpt_process_details '(Higashi, 1995)'
_exptl_crystal_colour colorless
_exptl_crystal_density_diffrn 2.114
_exptl_crystal_density_method 'not measured'
_exptl_crystal_description platelet
_exptl_crystal_F_000 3384
_exptl_crystal_size_max 0.200
_exptl_crystal_size_mid 0.120
_exptl_crystal_size_min 0.020
_refine_diff_density_max 7.002
_refine_diff_density_min -8.689
_refine_diff_density_rms 0.414
_refine_ls_extinction_method none
_refine_ls_goodness_of_fit_ref 1.049
_refine_ls_hydrogen_treatment constr
_refine_ls_matrix_type full
_refine_ls_number_parameters 352
_refine_ls_number_reflns 4942
_refine_ls_number_restraints 50
_refine_ls_restrained_S_all 1.063
_refine_ls_R_factor_all 0.1489
_refine_ls_R_factor_gt 0.1206
_refine_ls_shift/su_max 0.000
_refine_ls_shift/su_mean 0.000
_refine_ls_structure_factor_coef Fsqd
_refine_ls_weighting_details 'calc w=1/[\s^2^(Fo^2^)+(0.0823P)^2^+1248.3945P] where P=(Fo^2^+2Fc^2^)/3'
_refine_ls_weighting_scheme calc
_refine_ls_wR_factor_gt 0.2702
_refine_ls_wR_factor_ref 0.2918
_reflns_number_gt 3837
_reflns_number_total 4942
_reflns_threshold_expression I>2\s(I)
_cod_data_source_file b816205k.txt
_cod_data_source_block 6
_cod_original_sg_symbol_H-M 'C 2/c'
_cod_database_code 7000885

loop_
_symmetry_equiv_pos_as_xyz
'x, y, z'
'-x, y, -z+1/2'
'x+1/2, y+1/2, z'
'-x+1/2, y+1/2, -z+1/2'
'-x, -y, -z'
'x, -y, z-1/2'
'-x+1/2, -y+1/2, -z'
'x+1/2, -y+1/2, z-1/2'

loop_
_atom_site_label
_atom_site_type_symbol
_atom_site_fract_x
_atom_site_fract_y
_atom_site_fract_z
_atom_site_U_iso_or_equiv
_atom_site_adp_type
_atom_site_occupancy
_atom_site_symmetry_multiplicity
_atom_site_calc_flag
_atom_site_refinement_flags
_atom_site_disorder_assembly
_atom_site_disorder_group
Ho1 Ho 0.0000 0.21489(7) 0.2500 0.0389(5) Uani 1 2 d S . .
Ho2 Ho 0.5000 0.25311(7) 0.2500 0.0358(4) Uani 1 2 d S . .
Ho3 Ho 0.13963(11) 0.63036(10) 0.52568(6) 0.0786(7) Uani 1 1 d U . .
O1 O 0.6443(15) 0.3244(8) 0.3021(8) 0.046(4) Uani 1 1 d . . .
O2 O 0.7156(13) 0.3886(7) 0.3820(7) 0.033(3) Uani 1 1 d . . .
O3 O 0.326(2) 0.2259(10) 0.2743(12) 0.078(5) Uani 1 1 d . . .
O4 O 0.176(3) 0.2546(15) 0.3099(13) 0.118(8) Uani 1 1 d . . .
O5 O 0.3010(15) 0.6572(9) 0.4888(9) 0.050(5) Uani 1 1 d . . .
O6 O 0.408(4) 0.6389(11) 0.4226(17) 0.143(17) Uani 1 1 d . . .
O7 O 0.052(2) 0.5447(10) 0.5315(11) 0.078(5) Uani 1 1 d D . .
O8 O 0.158(3) 0.4562(13) 0.5804(12) 0.118(8) Uani 1 1 d D . .
O9 O -0.0430(18) 0.2633(10) 0.3423(9) 0.058(5) Uani 1 1 d . . .
O10 O -0.0366(18) 0.3455(12) 0.4038(9) 0.075(7) Uani 1 1 d . . .
O11 O 0.0749(17) 0.7070(8) 0.3524(8) 0.056(5) Uani 1 1 d . . .
O12 O 0.088(2) 0.6248(10) 0.4144(11) 0.080(7) Uani 1 1 d . . .
O13 O 0.1471(19) 0.1569(10) 0.2172(13) 0.080(7) Uani 1 1 d . . .
O14 O 0.078(2) 0.1445(10) 0.3366(12) 0.078(7) Uani 1 1 d . . .
O15 O 0.192(4) 0.7274(13) 0.5634(18) 0.141(14) Uani 1 1 d U . .
O16 O -0.053(5) 0.664(3) 0.469(3) 0.24(3) Uani 1 1 d U . .
N11 N 0.4492(16) 0.3162(8) 0.3306(8) 0.033(4) Uani 1 1 d . . .
N21 N 0.2442(18) 0.5443(11) 0.4938(9) 0.045(5) Uani 1 1 d . . .
C5 C -0.037(3) 0.3175(16) 0.3521(14) 0.058(8) Uani 1 1 d . . .
C6 C 0.069(2) 0.6522(13) 0.3613(13) 0.055(8) Uani 1 1 d . . .
C1 C 0.6365(19) 0.3582(10) 0.3480(10) 0.032(5) Uani 1 1 d D . .
C12 C 0.5176(17) 0.3604(9) 0.3597(10) 0.033(5) Uani 1 1 d D . .
C13 C 0.4839(17) 0.4043(10) 0.3949(10) 0.034(5) Uani 1 1 d D . .
H1 H 0.5362 0.4347 0.4148 0.034 Uiso 1 1 calc R . .
C14 C 0.3728(18) 0.4045(10) 0.4015(10) 0.037(5) Uani 1 1 d D . .
C15 C 0.304(2) 0.3547(9) 0.3746(10) 0.037(5) Uani 1 1 d D . .
H2 H 0.2295 0.3505 0.3806 0.037 Uiso 1 1 calc R . .
C16 C 0.344(2) 0.3126(9) 0.3400(10) 0.037(6) Uani 1 1 d D . .
C2 C 0.279(2) 0.2587(10) 0.3041(11) 0.039(5) Uani 1 1 d DU . .
C3 C 0.347(4) 0.6228(13) 0.456(2) 0.101(9) Uani 1 1 d DU . .
C22 C 0.317(3) 0.5564(12) 0.4587(15) 0.065(6) Uani 1 1 d D . .
C23 C 0.362(3) 0.5117(10) 0.4298(15) 0.061(6) Uani 1 1 d D . .
H3 H 0.4152 0.5211 0.4056 0.061 Uiso 1 1 calc R . .
C24 C 0.331(2) 0.4524(11) 0.4357(12) 0.047(6) Uani 1 1 d D . .
C25 C 0.252(3) 0.4432(11) 0.4729(15) 0.061(6) Uani 1 1 d D . .
H4 H 0.2283 0.4036 0.4798 0.061 Uiso 1 1 calc R . .
C26 C 0.210(3) 0.4906(13) 0.4986(15) 0.065(6) Uani 1 1 d D . .
C4 C 0.1271(18) 0.5012(10) 0.5397(12) 0.101(9) Uani 1 1 d D . .
N31 N 0.0000 0.3272(12) 0.2500 0.045(7) Uani 1 2 d SD . .
C32 C -0.016(2) 0.3576(10) 0.2997(11) 0.046(6) Uani 1 1 d D . .
C33 C -0.018(3) 0.4189(11) 0.3009(15) 0.067(9) Uani 1 1 d D . .
H5 H -0.0321 0.4394 0.3367 0.067 Uiso 1 1 calc R . .
C34 C 0.0000 0.4509(15) 0.2500 0.064(12) Uani 1 2 d SD . .
N41 N 0.0000 0.6425(11) 0.2500 0.054(9) Uani 1 2 d SD . .
C42 C 0.031(3) 0.6115(10) 0.3042(12) 0.060(8) Uani 1 1 d D . .
C43 C 0.030(3) 0.5502(11) 0.3066(14) 0.075(11) Uani 1 1 d D . .
H6 H 0.0498 0.5299 0.3467 0.075 Uiso 1 1 calc R . .
C44 C 0.0000 0.5185(14) 0.2500 0.070(14) Uani 1 2 d SD . .

loop_
_atom_site_aniso_label
_atom_site_aniso_U_11
_atom_site_aniso_U_22
_atom_site_aniso_U_33
_atom_site_aniso_U_23
_atom_site_aniso_U_13
_atom_site_aniso_U_12
Ho1 0.0513(10) 0.0337(8) 0.0416(9) 0.000 0.0299(8) 0.000
Ho2 0.0463(9) 0.0387(9) 0.0204(7) 0.000 0.0051(6) 0.000
Ho3 0.0316(7) 0.1685(19) 0.0373(7) -0.0470(9) 0.0118(5) 0.0091(8)
O1 0.050(10) 0.063(12) 0.031(9) -0.007(8) 0.020(8) -0.001(9)
O2 0.042(9) 0.031(8) 0.027(8) 0.006(7) 0.008(7) 0.006(7)
O3 0.106(13) 0.062(10) 0.089(12) -0.001(9) 0.067(11) 0.006(9)
O4 0.17(2) 0.127(18) 0.073(13) -0.041(13) 0.051(14) -0.039(17)
O5 0.054(11) 0.059(11) 0.051(11) 0.006(9) 0.036(9) 0.024(9)
O6 0.29(4) 0.058(15) 0.17(3) 0.022(17) 0.20(3) 0.01(2)
O7 0.106(13) 0.062(10) 0.089(12) -0.001(9) 0.067(11) 0.006(9)
O8 0.17(2) 0.127(18) 0.073(13) -0.041(13) 0.051(14) -0.039(17)
O9 0.079(14) 0.064(13) 0.050(11) 0.003(10) 0.050(11) 0.002(11)
O10 0.059(12) 0.14(2) 0.039(11) -0.026(12) 0.031(10) 0.012(13)
O11 0.076(13) 0.044(11) 0.033(9) 0.016(8) -0.013(9) -0.016(10)
O12 0.096(18) 0.068(14) 0.058(13) 0.020(12) -0.013(12) -0.024(13)
O13 0.061(13) 0.069(14) 0.110(19) -0.044(14) 0.022(13) 0.006(12)
O14 0.075(15) 0.063(14) 0.095(18) 0.019(13) 0.022(13) 0.001(12)
O15 0.23(3) 0.086(18) 0.17(3) 0.042(18) 0.16(3) 0.07(2)
O16 0.25(4) 0.27(4) 0.19(4) -0.05(3) 0.05(3) 0.10(4)
N11 0.043(11) 0.038(10) 0.015(8) -0.006(8) 0.002(8) -0.014(9)
N21 0.042(11) 0.068(15) 0.032(11) -0.021(10) 0.023(9) -0.012(11)
C5 0.056(18) 0.08(2) 0.050(17) 0.019(16) 0.032(14) 0.013(16)
C6 0.051(16) 0.055(18) 0.045(16) 0.012(14) -0.015(13) -0.009(14)
C1 0.042(13) 0.038(12) 0.019(10) 0.005(9) 0.015(9) 0.004(11)
C12 0.036(12) 0.034(12) 0.028(11) 0.007(9) 0.008(9) 0.016(10)
C13 0.035(12) 0.033(12) 0.032(12) 0.005(10) 0.004(10) -0.002(10)
C14 0.040(13) 0.041(13) 0.028(11) -0.005(10) 0.006(10) -0.003(11)
C15 0.052(15) 0.031(12) 0.032(12) -0.003(10) 0.018(11) -0.003(11)
C16 0.060(16) 0.034(12) 0.018(10) -0.001(9) 0.012(10) -0.014(11)
C2 0.044(9) 0.043(9) 0.034(9) 0.016(7) 0.014(7) -0.009(8)
C3 0.110(16) 0.097(16) 0.120(17) 0.042(14) 0.071(14) 0.013(13)
C22 0.077(15) 0.075(15) 0.060(13) -0.004(11) 0.050(12) -0.015(13)
C23 0.083(15) 0.047(11) 0.075(14) 0.003(10) 0.061(13) -0.007(11)
C24 0.039(13) 0.071(19) 0.035(13) -0.013(13) 0.016(11) -0.007(13)
C25 0.083(15) 0.047(11) 0.075(14) 0.003(10) 0.061(13) -0.007(11)
C26 0.077(15) 0.075(15) 0.060(13) -0.004(11) 0.050(12) -0.015(13)
C4 0.110(16) 0.097(16) 0.120(17) 0.042(14) 0.071(14) 0.013(13)
N31 0.056(19) 0.046(18) 0.042(17) 0.000 0.029(15) 0.000
C32 0.063(17) 0.044(15) 0.043(14) -0.005(12) 0.034(13) 0.009(13)
C33 0.062(19) 0.049(18) 0.09(2) -0.019(17) 0.020(18) 0.011(15)
C34 0.07(3) 0.025(19) 0.11(4) 0.000 0.04(3) 0.000
N41 0.07(2) 0.022(15) 0.06(2) 0.000 -0.001(17) 0.000
C42 0.08(2) 0.031(14) 0.054(17) 0.007(12) -0.014(15) -0.006(14)
C43 0.07(2) 0.042(16) 0.08(2) 0.019(16) -0.029(18) -0.009(15)
C44 0.07(3) 0.023(18) 0.09(3) 0.000 -0.02(3) 0.000

loop_
_atom_type_symbol
_atom_type_description
_atom_type_scat_dispersion_real
_atom_type_scat_dispersion_imag
_atom_type_scat_source
Ho Ho -0.2175 4.6783 'International Tables Vol C Tables 4.2.6.8 and 6.1.1.4'
O O 0.0106 0.0060 'International Tables Vol C Tables 4.2.6.8 and 6.1.1.4'
N N 0.0061 0.0033 'International Tables Vol C Tables 4.2.6.8 and 6.1.1.4'
C C 0.0033 0.0016 'International Tables Vol C Tables 4.2.6.8 and 6.1.1.4'
H H 0.0000 0.0000 'International Tables Vol C Tables 4.2.6.8 and 6.1.1.4'

loop_
_geom_angle_atom_site_label_1
_geom_angle_atom_site_label_2
_geom_angle_atom_site_label_3
_geom_angle
_geom_angle_site_symmetry_1
_geom_angle_site_symmetry_3
_geom_angle_publ_flag
O4 Ho1 O4 136.0(18) 2 . ?
O4 Ho1 O14 140.7(9) 2 . ?
O4 Ho1 O14 73.1(10) . . ?
O4 Ho1 O14 73.1(10) 2 2 ?
O4 Ho1 O14 140.7(9) . 2 ?
O14 Ho1 O14 99.7(12) . 2 ?
O4 Ho1 O9 85.6(9) 2 . ?
O4 Ho1 O9 75.3(9) . . ?
O14 Ho1 O9 77.3(8) . . ?
O14 Ho1 O9 142.2(8) 2 . ?
O4 Ho1 O9 75.3(9) 2 2 ?
O4 Ho1 O9 85.6(9) . 2 ?
O14 Ho1 O9 142.2(8) . 2 ?
O14 Ho1 O9 77.3(8) 2 2 ?
O9 Ho1 O9 127.5(10) . 2 ?
O4 Ho1 O13 131.5(9) 2 . ?
O4 Ho1 O13 74.4(9) . . ?
O14 Ho1 O13 73.7(9) . . ?
O14 Ho1 O13 66.6(8) 2 . ?
O9 Ho1 O13 142.8(8) . . ?
O9 Ho1 O13 70.7(8) 2 . ?
O4 Ho1 O13 74.4(9) 2 2 ?
O4 Ho1 O13 131.5(9) . 2 ?
O14 Ho1 O13 66.6(8) . 2 ?
O14 Ho1 O13 73.7(9) 2 2 ?
O9 Ho1 O13 70.7(8) . 2 ?
O9 Ho1 O13 142.8(8) 2 2 ?
O13 Ho1 O13 116.5(12) . 2 ?
O4 Ho1 N31 68.0(9) 2 . ?
O4 Ho1 N31 68.0(9) . . ?
O14 Ho1 N31 130.2(6) . . ?
O14 Ho1 N31 130.2(6) 2 . ?
O9 Ho1 N31 63.8(5) . . ?
O9 Ho1 N31 63.8(5) 2 . ?
O13 Ho1 N31 121.8(6) . . ?
O13 Ho1 N31 121.8(6) 2 . ?
O3 Ho2 O3 150.5(11) . 2_655 ?
O3 Ho2 O11 80.2(8) . 3_545 ?
O3 Ho2 O11 87.2(8) 2_655 3_545 ?
O3 Ho2 O11 87.2(8) . 4_545 ?
O3 Ho2 O11 80.2(8) 2_655 4_545 ?
O11 Ho2 O11 129.1(9) 3_545 4_545 ?
O3 Ho2 O1 72.2(7) . 2_655 ?
O3 Ho2 O1 129.9(7) 2_655 2_655 ?
O11 Ho2 O1 140.1(7) 3_545 2_655 ?
O11 Ho2 O1 78.4(6) 4_545 2_655 ?
O3 Ho2 O1 129.9(7) . . ?
O3 Ho2 O1 72.2(7) 2_655 . ?
O11 Ho2 O1 78.4(6) 3_545 . ?
O11 Ho2 O1 140.1(7) 4_545 . ?
O1 Ho2 O1 97.6(9) 2_655 . ?
O3 Ho2 N11 65.4(7) . . ?
O3 Ho2 N11 135.1(8) 2_655 . ?
O11 Ho2 N11 72.2(7) 3_545 . ?
O11 Ho2 N11 143.3(6) 4_545 . ?
O1 Ho2 N11 70.3(6) 2_655 . ?
O1 Ho2 N11 65.0(6) . . ?
O3 Ho2 N11 135.1(8) . 2_655 ?
O3 Ho2 N11 65.5(7) 2_655 2_655 ?
O11 Ho2 N11 143.3(7) 3_545 2_655 ?
O11 Ho2 N11 72.2(7) 4_545 2_655 ?
O1 Ho2 N11 65.0(6) 2_655 2_655 ?
O1 Ho2 N11 70.3(6) . 2_655 ?
N11 Ho2 N11 109.6(9) . 2_655 ?
O3 Ho2 N41 75.3(5) . 3_545 ?
O3 Ho2 N41 75.3(5) 2_655 3_545 ?
O11 Ho2 N41 64.5(5) 3_545 3_545 ?
O11 Ho2 N41 64.5(5) 4_545 3_545 ?
O1 Ho2 N41 131.2(4) 2_655 3_545 ?
O1 Ho2 N41 131.2(4) . 3_545 ?
N11 Ho2 N41 125.2(4) . 3_545 ?
N11 Ho2 N41 125.2(4) 2_655 3_545 ?
O7 Ho3 O10 78.9(9) . 5_566 ?
O7 Ho3 O12 90.5(8) . . ?
O10 Ho3 O12 131.1(9) 5_566 . ?
O7 Ho3 O2 93.5(8) . 5_666 ?
O10 Ho3 O2 83.9(7) 5_566 5_666 ?
O12 Ho3 O2 144.8(8) . 5_666 ?
O7 Ho3 O15 150.5(8) . . ?
O10 Ho3 O15 72.2(9) 5_566 . ?
O12 Ho3 O15 112.7(10) . . ?
O2 Ho3 O15 78.2(11) 5_666 . ?
O7 Ho3 O5 133.6(7) . . ?
O10 Ho3 O5 144.3(8) 5_566 . ?
O12 Ho3 O5 72.0(8) . . ?
O2 Ho3 O5 80.2(6) 5_666 . ?
O15 Ho3 O5 73.3(8) . . ?
O7 Ho3 O16 83.0(18) . . ?
O10 Ho3 O16 69.0(14) 5_566 . ?
O12 Ho3 O16 62.4(14) . . ?
O2 Ho3 O16 152.8(13) 5_666 . ?
O15 Ho3 O16 91.6(18) . . ?
O5 Ho3 O16 121.3(17) . . ?
O7 Ho3 N21 68.9(7) . . ?
O10 Ho3 N21 140.9(9) 5_566 . ?
O12 Ho3 N21 72.1(8) . . ?
O2 Ho3 N21 76.8(6) 5_666 . ?
O15 Ho3 N21 134.1(10) . . ?
O5 Ho3 N21 64.9(7) . . ?
O16 Ho3 N21 125.7(14) . . ?
O7 Ho3 C4 25.4(5) . . ?
O10 Ho3 C4 96.4(9) 5_566 . ?
O12 Ho3 C4 92.7(7) . . ?
O2 Ho3 C4 77.2(6) 5_666 . ?
O15 Ho3 C4 153.8(10) . . ?
O5 Ho3 C4 110.8(7) . . ?
O16 Ho3 C4 106.4(17) . . ?
N21 Ho3 C4 46.5(7) . . ?
C1 O1 Ho2 124.1(15) . . ?
C1 O2 Ho3 134.3(14) . 5_666 ?
C2 O3 Ho2 122.3(19) . . ?
C2 O4 Ho1 137(2) . . ?
C3 O5 Ho3 124(2) . . ?
C4 O7 Ho3 108.3(15) . . ?
C5 O9 Ho1 124.0(17) . . ?
C5 O10 Ho3 146(2) . 5_566 ?
C6 O11 Ho2 122.9(17) . 3_455 ?
C6 O12 Ho3 148(2) . . ?
C12 N11 C16 117.9(18) . . ?
C12 N11 Ho2 121.3(14) . . ?
C16 N11 Ho2 120.2(13) . . ?
C26 N21 C22 121(2) . . ?
C26 N21 Ho3 119.7(16) . . ?
C22 N21 Ho3 117.5(18) . . ?
O9 C5 O10 128(3) . . ?
O9 C5 C32 118(3) . . ?
O10 C5 C32 114(3) . . ?
O11 C6 O12 128(3) . . ?
O11 C6 C42 119(2) . . ?
O12 C6 C42 113(2) . . ?
O2 C1 O1 125(2) . . ?
O2 C1 C12 120.0(18) . . ?
O1 C1 C12 115(2) . . ?
N11 C12 C13 123.4(19) . . ?
N11 C12 C1 113.2(18) . . ?
C13 C12 C1 123.3(19) . . ?
C12 C13 C14 119.9(19) . . ?
C12 C13 H1 120.0 . . ?
C14 C13 H1 120.0 . . ?
C13 C14 C15 116.0(18) . . ?
C13 C14 C24 121.9(17) . . ?
C15 C14 C24 122.1(17) . . ?
C16 C15 C14 120(2) . . ?
C16 C15 H2 119.9 . . ?
C14 C15 H2 119.9 . . ?
N11 C16 C15 122.3(18) . . ?
N11 C16 C2 110.7(18) . . ?
C15 C16 C2 127(2) . . ?
O3 C2 O4 128(3) . . ?
O3 C2 C16 119(2) . . ?
O4 C2 C16 113(2) . . ?
O6 C3 O5 125(3) . . ?
O6 C3 C22 119(3) . . ?
O5 C3 C22 115(3) . . ?
N21 C22 C23 121(2) . . ?
N21 C22 C3 114(2) . . ?
C23 C22 C3 124(2) . . ?
C22 C23 C24 120(2) . . ?
C22 C23 H3 120.1 . . ?
C24 C23 H3 120.1 . . ?
C23 C24 C25 116(2) . . ?
C23 C24 C14 120.4(17) . . ?
C25 C24 C14 123.8(19) . . ?
C26 C25 C24 120(2) . . ?
C26 C25 H4 119.9 . . ?
C24 C25 H4 119.9 . . ?
N21 C26 C25 122(2) . . ?
N21 C26 C4 100(2) . . ?
C25 C26 C4 138(2) . . ?
O7 C4 O8 136(3) . . ?
O7 C4 C26 125(3) . . ?
O8 C4 C26 99(2) . . ?
O7 C4 Ho3 46.2(12) . . ?
O8 C4 Ho3 144.1(12) . . ?
C26 C4 Ho3 91.9(15) . . ?
C32 N31 C32 119(3) 2 . ?
C32 N31 Ho1 120.7(14) 2 . ?
C32 N31 Ho1 120.7(14) . . ?
N31 C32 C33 122(2) . . ?
N31 C32 C5 113(2) . . ?
C33 C32 C5 125(2) . . ?
C32 C33 C34 120(3) . . ?
C32 C33 H5 120.2 . . ?
C34 C33 H5 120.2 . . ?
C33 C34 C33 118(3) . 2 ?
C33 C34 C44 121.2(16) . . ?
C33 C34 C44 121.2(16) 2 . ?
C42 N41 C42 117(3) . 2 ?
C42 N41 Ho2 121.5(14) . 3_455 ?
C42 N41 Ho2 121.5(14) 2 3_455 ?
N41 C42 C43 123(2) . . ?
N41 C42 C6 111(2) . . ?
C43 C42 C6 125(2) . . ?
C42 C43 C44 119(3) . . ?
C42 C43 H6 120.5 . . ?
C44 C43 H6 120.5 . . ?
C43 C44 C43 118(3) . 2 ?
C43 C44 C34 121.0(15) . . ?
C43 C44 C34 121.0(15) 2 . ?

loop_
_geom_bond_atom_site_label_1
_geom_bond_atom_site_label_2
_geom_bond_distance
_geom_bond_site_symmetry_2
_geom_bond_publ_flag
Ho1 O4 2.36(3) 2 ?
Ho1 O4 2.36(3) . ?
Ho1 O14 2.43(2) . ?
Ho1 O14 2.43(2) 2 ?
Ho1 O9 2.438(18) . ?
Ho1 O9 2.438(18) 2 ?
Ho1 O13 2.45(2) . ?
Ho1 O13 2.45(2) 2 ?
Ho1 N31 2.50(3) . ?
Ho2 O3 2.38(2) . ?
Ho2 O3 2.38(2) 2_655 ?
Ho2 O11 2.387(16) 3_545 ?
Ho2 O11 2.387(16) 4_545 ?
Ho2 O1 2.410(18) 2_655 ?
Ho2 O1 2.410(18) . ?
Ho2 N11 2.436(18) . ?
Ho2 N11 2.436(18) 2_655 ?
Ho2 N41 2.46(3) 3_545 ?
Ho3 O7 2.21(2) . ?
Ho3 O10 2.272(17) 5_566 ?
Ho3 O12 2.32(2) . ?
Ho3 O2 2.320(15) 5_666 ?
Ho3 O15 2.34(4) . ?
Ho3 O5 2.375(17) . ?
Ho3 O16 2.45(6) . ?
Ho3 N21 2.49(2) . ?
Ho3 C4 2.90(2) . ?
O1 C1 1.27(3) . ?
O2 C1 1.24(3) . ?
O2 Ho3 2.320(15) 5_666 ?
O3 C2 1.21(3) . ?
O4 C2 1.29(4) . ?
O5 C3 1.26(4) . ?
O6 C3 1.22(4) . ?
O7 C4 1.312(18) . ?
O8 C4 1.32(4) . ?
O9 C5 1.23(4) . ?
O10 C5 1.28(4) . ?
O10 Ho3 2.273(17) 5_566 ?
O11 C6 1.24(3) . ?
O11 Ho2 2.387(16) 3_455 ?
O12 C6 1.27(3) . ?
N11 C12 1.33(3) . ?
N11 C16 1.34(3) . ?
N21 C26 1.28(3) . ?
N21 C22 1.33(3) . ?
C5 C32 1.51(4) . ?
C6 C42 1.50(4) . ?
C1 C12 1.53(3) . ?
C12 C13 1.36(3) . ?
C13 C14 1.39(3) . ?
C13 H1 0.9500 . ?
C14 C15 1.42(2) . ?
C14 C24 1.46(3) . ?
C15 C16 1.37(3) . ?
C15 H2 0.9500 . ?
C16 C2 1.53(3) . ?
C3 C22 1.53(3) . ?
C22 C23 1.36(3) . ?
C23 C24 1.39(3) . ?
C23 H3 0.9500 . ?
C24 C25 1.42(3) . ?
C25 C26 1.35(3) . ?
C25 H4 0.9500 . ?
C26 C4 1.52(3) . ?
N31 C32 1.32(2) 2 ?
N31 C32 1.32(2) . ?
C32 C33 1.37(3) . ?
C33 C34 1.37(3) . ?
C33 H5 0.9500 . ?
C34 C33 1.37(3) 2 ?
C34 C44 1.51(5) . ?
N41 C42 1.33(2) . ?
N41 C42 1.33(2) 2 ?
N41 Ho2 2.46(3) 3_455 ?
C42 C43 1.37(3) . ?
C43 C44 1.37(3) . ?
C43 H6 0.9500 . ?
C44 C43 1.37(3) 2 ?

loop_
_geom_torsion_atom_site_label_1
_geom_torsion_atom_site_label_2
_geom_torsion_atom_site_label_3
_geom_torsion_atom_site_label_4
_geom_torsion
_geom_torsion_site_symmetry_1
_geom_torsion_site_symmetry_2
_geom_torsion_site_symmetry_3
_geom_torsion_site_symmetry_4
_geom_torsion_publ_flag
O3 Ho2 O1 C1 -4(2) . . . . ?
O3 Ho2 O1 C1 -161.6(19) 2_655 . . . ?
O11 Ho2 O1 C1 -70.8(18) 3_545 . . . ?
O11 Ho2 O1 C1 149.9(16) 4_545 . . . ?
O1 Ho2 O1 C1 68.9(17) 2_655 . . . ?
N11 Ho2 O1 C1 4.8(17) . . . . ?
N11 Ho2 O1 C1 128.8(19) 2_655 . . . ?
N41 Ho2 O1 C1 -111.1(17) 3_545 . . . ?
O3 Ho2 O3 C2 154(2) 2_655 . . . ?
O11 Ho2 O3 C2 88(2) 3_545 . . . ?
O11 Ho2 O3 C2 -141(2) 4_545 . . . ?
O1 Ho2 O3 C2 -62(2) 2_655 . . . ?
O1 Ho2 O3 C2 23(3) . . . . ?
N11 Ho2 O3 C2 14(2) . . . . ?
N11 Ho2 O3 C2 -80(3) 2_655 . . . ?
N41 Ho2 O3 C2 154(2) 3_545 . . . ?
O4 Ho1 O4 C2 -109(4) 2 . . . ?
O14 Ho1 O4 C2 103(4) . . . . ?
O14 Ho1 O4 C2 18(5) 2 . . . ?
O9 Ho1 O4 C2 -176(4) . . . . ?
O9 Ho1 O4 C2 -46(4) 2 . . . ?
O13 Ho1 O4 C2 26(4) . . . . ?
O13 Ho1 O4 C2 137(3) 2 . . . ?
N31 Ho1 O4 C2 -109(4) . . . . ?
O7 Ho3 O5 C3 13(3) . . . . ?
O10 Ho3 O5 C3 163(3) 5_566 . . . ?
O12 Ho3 O5 C3 -60(3) . . . . ?
O2 Ho3 O5 C3 98(3) 5_666 . . . ?
O15 Ho3 O5 C3 179(3) . . . . ?
O16 Ho3 O5 C3 -100(3) . . . . ?
N21 Ho3 O5 C3 18(3) . . . . ?
C4 Ho3 O5 C3 26(3) . . . . ?
O10 Ho3 O7 C4 -132.7(17) 5_566 . . . ?
O12 Ho3 O7 C4 95.3(17) . . . . ?
O2 Ho3 O7 C4 -49.6(16) 5_666 . . . ?
O15 Ho3 O7 C4 -122(3) . . . . ?
O5 Ho3 O7 C4 30(2) . . . . ?
O16 Ho3 O7 C4 157(2) . . . . ?
N21 Ho3 O7 C4 24.8(15) . . . . ?
O4 Ho1 O9 C5 -74(3) 2 . . . ?
O4 Ho1 O9 C5 66(3) . . . . ?
O14 Ho1 O9 C5 142(3) . . . . ?
O14 Ho1 O9 C5 -129(2) 2 . . . ?
O9 Ho1 O9 C5 -6(2) 2 . . . ?
O13 Ho1 O9 C5 102(3) . . . . ?
O13 Ho1 O9 C5 -149(3) 2 . . . ?
N31 Ho1 O9 C5 -6(2) . . . . ?
O7 Ho3 O12 C6 157(4) . . . . ?
O10 Ho3 O12 C6 81(5) 5_566 . . . ?
O2 Ho3 O12 C6 -106(4) 5_666 . . . ?
O15 Ho3 O12 C6 -4(5) . . . . ?
O5 Ho3 O12 C6 -67(4) . . . . ?
O16 Ho3 O12 C6 75(5) . . . . ?
N21 Ho3 O12 C6 -135(5) . . . . ?
C4 Ho3 O12 C6 -178(4) . . . . ?
O3 Ho2 N11 C12 177.4(19) . . . . ?
O3 Ho2 N11 C12 24(2) 2_655 . . . ?
O11 Ho2 N11 C12 90.2(17) 3_545 . . . ?
O11 Ho2 N11 C12 -137.2(16) 4_545 . . . ?
O1 Ho2 N11 C12 -103.8(17) 2_655 . . . ?
O1 Ho2 N11 C12 5.0(15) . . . . ?
N11 Ho2 N11 C12 -51.0(15) 2_655 . . . ?
N41 Ho2 N11 C12 129.0(15) 3_545 . . . ?
O3 Ho2 N11 C16 -12.1(16) . . . . ?
O3 Ho2 N11 C16 -166.0(16) 2_655 . . . ?
O11 Ho2 N11 C16 -99.2(17) 3_545 . . . ?
O11 Ho2 N11 C16 33(2) 4_545 . . . ?
O1 Ho2 N11 C16 66.7(16) 2_655 . . . ?
O1 Ho2 N11 C16 175.5(18) . . . . ?
N11 Ho2 N11 C16 119.6(17) 2_655 . . . ?
N41 Ho2 N11 C16 -60.4(17) 3_545 . . . ?
O7 Ho3 N21 C26 -5(2) . . . . ?
O10 Ho3 N21 C26 32(3) 5_566 . . . ?
O12 Ho3 N21 C26 -103(2) . . . . ?
O2 Ho3 N21 C26 94(2) 5_666 . . . ?
O15 Ho3 N21 C26 153(2) . . . . ?
O5 Ho3 N21 C26 179(2) . . . . ?
O16 Ho3 N21 C26 -69(3) . . . . ?
C4 Ho3 N21 C26 9(2) . . . . ?
O7 Ho3 N21 C22 160(2) . . . . ?
O10 Ho3 N21 C22 -163(2) 5_566 . . . ?
O12 Ho3 N21 C22 62(2) . . . . ?
O2 Ho3 N21 C22 -101(2) 5_666 . . . ?
O15 Ho3 N21 C22 -42(3) . . . . ?
O5 Ho3 N21 C22 -16(2) . . . . ?
O16 Ho3 N21 C22 96(3) . . . . ?
C4 Ho3 N21 C22 174(3) . . . . ?
Ho1 O9 C5 O10 -166(2) . . . . ?
Ho1 O9 C5 C32 8(4) . . . . ?
Ho3 O10 C5 O9 -66(5) 5_566 . . . ?
Ho3 O10 C5 C32 120(4) 5_566 . . . ?
Ho2 O11 C6 O12 -167(3) 3_455 . . . ?
Ho2 O11 C6 C42 10(4) 3_455 . . . ?
Ho3 O12 C6 O11 -2(7) . . . . ?
Ho3 O12 C6 C42 -178(3) . . . . ?
Ho3 O2 C1 O1 -86(3) 5_666 . . . ?
Ho3 O2 C1 C12 95(2) 5_666 . . . ?
Ho2 O1 C1 O2 168.6(16) . . . . ?
Ho2 O1 C1 C12 -12(3) . . . . ?
C16 N11 C12 C13 -4(3) . . . . ?
Ho2 N11 C12 C13 166.2(17) . . . . ?
C16 N11 C12 C1 177.2(18) . . . . ?
Ho2 N11 C12 C1 -12(2) . . . . ?
O2 C1 C12 N11 -165.5(19) . . . . ?
O1 C1 C12 N11 15(3) . . . . ?
O2 C1 C12 C13 16(3) . . . . ?
O1 C1 C12 C13 -163(2) . . . . ?
N11 C12 C13 C14 0(3) . . . . ?
C1 C12 C13 C14 178(2) . . . . ?
C12 C13 C14 C15 5(3) . . . . ?
C12 C13 C14 C24 -177(2) . . . . ?
C13 C14 C15 C16 -5(3) . . . . ?
C24 C14 C15 C16 176(2) . . . . ?
C12 N11 C16 C15 4(3) . . . . ?
Ho2 N11 C16 C15 -166.5(17) . . . . ?
C12 N11 C16 C2 -178.9(18) . . . . ?
Ho2 N11 C16 C2 10(2) . . . . ?
C14 C15 C16 N11 1(3) . . . . ?
C14 C15 C16 C2 -176(2) . . . . ?
Ho2 O3 C2 O4 166(3) . . . . ?
Ho2 O3 C2 C16 -14(3) . . . . ?
Ho1 O4 C2 O3 -26(6) . . . . ?
Ho1 O4 C2 C16 153(3) . . . . ?
N11 C16 C2 O3 2(3) . . . . ?
C15 C16 C2 O3 178(2) . . . . ?
N11 C16 C2 O4 -178(2) . . . . ?
C15 C16 C2 O4 -1(4) . . . . ?
Ho3 O5 C3 O6 159(4) . . . . ?
Ho3 O5 C3 C22 -18(5) . . . . ?
C26 N21 C22 C23 -4(5) . . . . ?
Ho3 N21 C22 C23 -168(3) . . . . ?
C26 N21 C22 C3 178(3) . . . . ?
Ho3 N21 C22 C3 14(4) . . . . ?
O6 C3 C22 N21 -176(4) . . . . ?
O5 C3 C22 N21 2(6) . . . . ?
O6 C3 C22 C23 6(7) . . . . ?
O5 C3 C22 C23 -176(4) . . . . ?
N21 C22 C23 C24 1(5) . . . . ?
C3 C22 C23 C24 179(4) . . . . ?
C22 C23 C24 C25 0(5) . . . . ?
C22 C23 C24 C14 176(3) . . . . ?
C13 C14 C24 C23 39(4) . . . . ?
C15 C14 C24 C23 -143(3) . . . . ?
C13 C14 C24 C25 -145(3) . . . . ?
C15 C14 C24 C25 33(4) . . . . ?
C23 C24 C25 C26 2(5) . . . . ?
C14 C24 C25 C26 -174(3) . . . . ?
C22 N21 C26 C25 5(5) . . . . ?
Ho3 N21 C26 C25 170(3) . . . . ?
C22 N21 C26 C4 -178(3) . . . . ?
Ho3 N21 C26 C4 -13(3) . . . . ?
C24 C25 C26 N21 -4(5) . . . . ?
C24 C25 C26 C4 180(3) . . . . ?
Ho3 O7 C4 O8 128.6(16) . . . . ?
Ho3 O7 C4 C26 -51.3(16) . . . . ?
N21 C26 C4 O7 44(3) . . . . ?
C25 C26 C4 O7 -139(4) . . . . ?
N21 C26 C4 O8 -136(3) . . . . ?
C25 C26 C4 O8 41(4) . . . . ?
N21 C26 C4 Ho3 10(2) . . . . ?
C25 C26 C4 Ho3 -174(4) . . . . ?
O10 Ho3 C4 O7 46.5(17) 5_566 . . . ?
O12 Ho3 C4 O7 -85.4(18) . . . . ?
O2 Ho3 C4 O7 128.8(17) 5_666 . . . ?
O15 Ho3 C4 O7 108(2) . . . . ?
O5 Ho3 C4 O7 -157.1(16) . . . . ?
O16 Ho3 C4 O7 -23(2) . . . . ?
N21 Ho3 C4 O7 -147.3(19) . . . . ?
O7 Ho3 C4 O8 -112(5) . . . . ?
O10 Ho3 C4 O8 -65(4) 5_566 . . . ?
O12 Ho3 C4 O8 163(4) . . . . ?
O2 Ho3 C4 O8 17(3) 5_666 . . . ?
O15 Ho3 C4 O8 -3(5) . . . . ?
O5 Ho3 C4 O8 91(4) . . . . ?
O16 Ho3 C4 O8 -135(4) . . . . ?
N21 Ho3 C4 O8 101(4) . . . . ?
O7 Ho3 C4 C26 140(2) . . . . ?
O10 Ho3 C4 C26 -173.0(15) 5_566 . . . ?
O12 Ho3 C4 C26 55.1(15) . . . . ?
O2 Ho3 C4 C26 -90.8(14) 5_666 . . . ?
O15 Ho3 C4 C26 -111(2) . . . . ?
O5 Ho3 C4 C26 -16.6(15) . . . . ?
O16 Ho3 C4 C26 117.0(19) . . . . ?
N21 Ho3 C4 C26 -6.9(15) . . . . ?
O4 Ho1 N31 C32 -79.9(16) 2 . . 2 ?
O4 Ho1 N31 C32 100.1(16) . . . 2 ?
O14 Ho1 N31 C32 141.4(16) . . . 2 ?
O14 Ho1 N31 C32 -38.6(16) 2 . . 2 ?
O9 Ho1 N31 C32 -176.0(16) . . . 2 ?
O9 Ho1 N31 C32 4.0(16) 2 . . 2 ?
O13 Ho1 N31 C32 46.3(16) . . . 2 ?
O13 Ho1 N31 C32 -133.7(16) 2 . . 2 ?
O4 Ho1 N31 C32 100.1(16) 2 . . . ?
O4 Ho1 N31 C32 -79.9(16) . . . . ?
O14 Ho1 N31 C32 -38.6(16) . . . . ?
O14 Ho1 N31 C32 141.4(16) 2 . . . ?
O9 Ho1 N31 C32 4.0(16) . . . . ?
O9 Ho1 N31 C32 -176.0(16) 2 . . . ?
O13 Ho1 N31 C32 -133.7(16) . . . . ?
O13 Ho1 N31 C32 46.3(16) 2 . . . ?
C32 N31 C32 C33 1(2) 2 . . . ?
Ho1 N31 C32 C33 -179(2) . . . . ?
C32 N31 C32 C5 178(3) 2 . . . ?
Ho1 N31 C32 C5 -2(3) . . . . ?
O9 C5 C32 N31 -4(4) . . . . ?
O10 C5 C32 N31 171(2) . . . . ?
O9 C5 C32 C33 173(3) . . . . ?
O10 C5 C32 C33 -12(4) . . . . ?
N31 C32 C33 C34 -2(4) . . . . ?
C5 C32 C33 C34 -179(2) . . . . ?
C32 C33 C34 C33 1(2) . . . 2 ?
C32 C33 C34 C44 -179(2) . . . . ?
C42 N41 C42 C43 -1(3) 2 . . . ?
Ho2 N41 C42 C43 179(3) 3_455 . . . ?
C42 N41 C42 C6 177(3) 2 . . . ?
Ho2 N41 C42 C6 -3(3) 3_455 . . . ?
O11 C6 C42 N41 -4(4) . . . . ?
O12 C6 C42 N41 173(3) . . . . ?
O11 C6 C42 C43 174(3) . . . . ?
O12 C6 C42 C43 -9(5) . . . . ?
N41 C42 C43 C44 3(5) . . . . ?
C6 C42 C43 C44 -175(3) . . . . ?
C42 C43 C44 C43 -1(2) . . . 2 ?
C42 C43 C44 C34 179(2) . . . . ?
C33 C34 C44 C43 28(2) . . . . ?
C33 C34 C44 C43 -152(2) 2 . . . ?
C33 C34 C44 C43 -152(2) . . . 2 ?
C33 C34 C44 C43 28(2) 2 . . 2 ?
